data_4300237
loop_
_publ_author_name
'Maarten B. Dinger'
'Michael J. Scott'

_publ_section_title
;
Alkali Salts of C3-Symmetric, Linked Aryloxides: Selective Binding of
Substrates with Metal Aggregates
;
_journal_name_full 'Inorganic Chemistry'
_journal_page_first 1238
_journal_page_last 1254
_journal_volume 39
_journal_year 2000
_chemical_formula_sum 'C104.67 H168.67 Na6 O10.67'
_chemical_formula_weight 1735.66
_space_group_IT_number 14
_symmetry_cell_setting monoclinic
_symmetry_space_group_name_Hall '-P 2yn'
_symmetry_space_group_name_H-M 'P 1 21/n 1'
_atom_sites_solution_hydrogens geom
_atom_sites_solution_primary direct
_atom_sites_solution_secondary difmap
_audit_creation_method SHELXL-97
_cell_angle_alpha 90.00
_cell_angle_beta 98.0250(10)
_cell_angle_gamma 90.00
_cell_formula_units_Z 2
_cell_length_a 14.0195(6)
_cell_length_b 26.7815(12)
_cell_length_c 14.3197(7)
_cell_measurement_temperature 173(2)
_cell_volume 5323.9(4)
_computing_cell_refinement 'Bruker AXS Smart'
_computing_data_collection 'Bruker AXS Smart'
_computing_data_reduction 'Bruker AXS Saint'
_computing_structure_refinement 'SHELXL-97 (Sheldrick, 1997)'
_computing_structure_solution 'SHELXS-97 (Sheldrick, 1990)'
_diffrn_ambient_temperature 173(2)
_diffrn_measured_fraction_theta_full 0.999
_diffrn_measured_fraction_theta_max 0.999
_diffrn_measurement_device_type 'Siemens CCD'
_diffrn_radiation_monochromator graphite
_diffrn_radiation_source 'fine-focus sealed tube'
_diffrn_radiation_type MoK\a
_diffrn_radiation_wavelength 0.71073
_diffrn_reflns_av_R_equivalents 0.0694
_diffrn_reflns_av_sigmaI/netI 0.0751
_diffrn_reflns_limit_h_max 14
_diffrn_reflns_limit_h_min -15
_diffrn_reflns_limit_k_max 13
_diffrn_reflns_limit_k_min -28
_diffrn_reflns_limit_l_max 15
_diffrn_reflns_limit_l_min -15
_diffrn_reflns_number 22181
_diffrn_reflns_theta_full 22.50
_diffrn_reflns_theta_max 22.50
_diffrn_reflns_theta_min 1.63
_exptl_absorpt_coefficient_mu 0.088
_exptl_absorpt_correction_T_max 1.00
_exptl_absorpt_correction_T_min 0.88
_exptl_absorpt_correction_type SADABS
_exptl_crystal_density_diffrn 1.083
_exptl_crystal_density_method 'not measured'
_exptl_crystal_F_000 1896
_refine_diff_density_max 1.176
_refine_diff_density_min -0.532
_refine_diff_density_rms 0.076
_refine_ls_extinction_coef 0.0040(9)
_refine_ls_extinction_expression Fc^*^=3DkFc[1+0.001xFc^2^\l^3^/sin(2\q)]^-1/4^
_refine_ls_extinction_method SHELXL
_refine_ls_goodness_of_fit_ref 1.017
_refine_ls_hydrogen_treatment mixed
_refine_ls_matrix_type full
_refine_ls_number_parameters 567
_refine_ls_number_reflns 6951
_refine_ls_number_restraints 8
_refine_ls_restrained_S_all 1.055
_refine_ls_R_factor_all 0.1334
_refine_ls_R_factor_gt 0.0828
_refine_ls_shift/su_max 0.028
_refine_ls_shift/su_mean 0.000
_refine_ls_structure_factor_coef Fsqd
_refine_ls_weighting_details 'calc w=3D1/[\s^2^(Fo^2^)+(0.1432P)^2^+9.4705P] where P=3D(Fo^2^+2Fc^2^)/3'
_refine_ls_weighting_scheme calc
_refine_ls_wR_factor_gt 0.2233
_refine_ls_wR_factor_ref 0.2622
_reflns_number_gt 4293
_reflns_number_total 6951
_reflns_threshold_expression >2sigma(I)
_cod_database_code 4300237

loop_
_symmetry_equiv_pos_as_xyz
'x, y, z'
'-x+1/2, y+1/2, -z+1/2'
'-x, -y, -z'
'x-1/2, -y-1/2, z-1/2'

loop_
_atom_site_label
_atom_site_type_symbol
_atom_site_fract_x
_atom_site_fract_y
_atom_site_fract_z
_atom_site_U_iso_or_equiv
_atom_site_adp_type
_atom_site_occupancy
_atom_site_symmetry_multiplicity
_atom_site_calc_flag
_atom_site_refinement_flags
_atom_site_disorder_assembly
_atom_site_disorder_group
Na1 Na 0.97778(15) 0.09731(8) -0.05732(15) 0.0348(6) Uani 1 1 d . . .
Na3 Na 0.97306(16) 0.00063(8) 0.17415(16) 0.0397(6) Uani 1 1 d . . .
Na2 Na 1.17677(16) -0.02019(8) 0.00449(14) 0.0362(6) Uani 1 1 d . . .
O1 O 0.9248(2) 0.07260(13) 0.0803(2) 0.0277(9) Uani 1 1 d . . .
C1 C 1.1299(4) 0.06960(19) 0.1195(3) 0.0227(12) Uani 1 1 d . . .
H1A H 1.0876 0.0462 0.0807 0.027 Uiso 1 1 calc R . .
C2 C 1.0658(4) 0.09842(19) 0.1804(3) 0.0246(12) Uani 1 1 d . . .
C3 C 0.9647(4) 0.0996(2) 0.1530(3) 0.0263(13) Uani 1 1 d . . .
O3 O 1.1128(3) -0.03652(13) 0.1466(2) 0.0306(9) Uani 1 1 d . . .
O2 O 1.1227(3) 0.04980(13) -0.0784(2) 0.0297(9) Uani 1 1 d . . .
C4 C 0.9077(4) 0.1301(2) 0.2069(4) 0.0324(14) Uani 1 1 d . . .
C5 C 0.7980(4) 0.1325(2) 0.1830(4) 0.0431(16) Uani 1 1 d . . .
C6 C 0.7518(5) 0.1679(3) 0.2484(6) 0.069(2) Uani 1 1 d . . .
H6A H 0.7692 0.1576 0.3127 0.103 Uiso 1 1 calc R . .
H6B H 0.6830 0.1670 0.2324 0.103 Uiso 1 1 calc R . .
H6C H 0.7743 0.2013 0.2409 0.103 Uiso 1 1 calc R . .
C7 C 0.7553(5) 0.0808(3) 0.1945(5) 0.0533(18) Uani 1 1 d . . .
H7A H 0.7704 0.0702 0.2589 0.080 Uiso 1 1 calc R . .
H7B H 0.7819 0.0575 0.1542 0.080 Uiso 1 1 calc R . .
H7C H 0.6866 0.0821 0.1775 0.080 Uiso 1 1 calc R . .
C8 C 0.7676(5) 0.1510(3) 0.0819(5) 0.0567(19) Uani 1 1 d . . .
H8A H 0.7955 0.1299 0.0387 0.085 Uiso 1 1 calc R . .
H8B H 0.7895 0.1847 0.0762 0.085 Uiso 1 1 calc R . .
H8C H 0.6986 0.1500 0.0674 0.085 Uiso 1 1 calc R . .
C9 C 0.9555(4) 0.1571(2) 0.2821(4) 0.0381(15) Uani 1 1 d . . .
H9A H 0.9187 0.1776 0.3155 0.046 Uiso 1 1 calc R . .
C10 C 1.0549(4) 0.1558(2) 0.3112(4) 0.0353(14) Uani 1 1 d . . .
C11 C 1.1002(4) 0.1876(3) 0.3942(4) 0.0463(17) Uani 1 1 d . . .
C12 C 1.2098(5) 0.1791(4) 0.4153(5) 0.077(3) Uani 1 1 d . . .
H12A H 1.2357 0.1984 0.4695 0.115 Uiso 1 1 calc R . .
H12B H 1.2396 0.1893 0.3619 0.115 Uiso 1 1 calc R . .
H12C H 1.2225 0.1443 0.4277 0.115 Uiso 1 1 calc R . .
C13 C 1.0812(6) 0.2428(3) 0.3721(5) 0.066(2) Uani 1 1 d . . .
H13A H 1.0132 0.2482 0.3570 0.099 Uiso 1 1 calc R . .
H13B H 1.1126 0.2522 0.3194 0.099 Uiso 1 1 calc R . .
H13C H 1.1060 0.2625 0.4260 0.099 Uiso 1 1 calc R . .
C14 C 1.0579(5) 0.1736(3) 0.4835(4) 0.0552(19) Uani 1 1 d . . .
H14A H 0.9892 0.1778 0.4726 0.083 Uiso 1 1 calc R . .
H14B H 1.0848 0.1949 0.5345 0.083 Uiso 1 1 calc R . .
H14C H 1.0731 0.1395 0.4994 0.083 Uiso 1 1 calc R . .
C15 C 1.1067(4) 0.1249(2) 0.2594(4) 0.0309(14) Uani 1 1 d . . .
H15A H 1.1726 0.1218 0.2784 0.037 Uiso 1 1 calc R . .
C30 C 1.2072(4) 0.0376(2) 0.1800(4) 0.0254(13) Uani 1 1 d . . .
C31 C 1.1919(4) -0.0143(2) 0.1929(4) 0.0276(13) Uani 1 1 d . . .
C32 C 1.2631(4) -0.0415(2) 0.2544(4) 0.0327(14) Uani 1 1 d . . .
C33 C 1.2524(4) -0.0981(2) 0.2697(4) 0.0398(15) Uani 1 1 d . . .
C34 C 1.3353(5) -0.1198(3) 0.3395(5) 0.063(2) Uani 1 1 d . . .
H34A H 1.3256 -0.1550 0.3465 0.094 Uiso 1 1 calc R . .
H34B H 1.3369 -0.1037 0.3996 0.094 Uiso 1 1 calc R . .
H34C H 1.3953 -0.1142 0.3160 0.094 Uiso 1 1 calc R . .
C35 C 1.2533(5) -0.1257(2) 0.1764(5) 0.0538(19) Uani 1 1 d . . .
H35A H 1.2011 -0.1139 0.1311 0.081 Uiso 1 1 calc R . .
H35B H 1.2460 -0.1609 0.1861 0.081 Uiso 1 1 calc R . .
H35C H 1.3133 -0.1196 0.1533 0.081 Uiso 1 1 calc R . .
C36 C 1.1591(5) -0.1087(2) 0.3093(4) 0.0495(17) Uani 1 1 d . . .
H36A H 1.1061 -0.0938 0.2694 0.074 Uiso 1 1 calc R . .
H36B H 1.1631 -0.0950 0.3717 0.074 Uiso 1 1 calc R . .
H36C H 1.1494 -0.1442 0.3120 0.074 Uiso 1 1 calc R . .
C37 C 1.3426(4) -0.0160(2) 0.2990(4) 0.0379(15) Uani 1 1 d . . .
H37A H 1.3870 -0.0337 0.3406 0.045 Uiso 1 1 calc R . .
C38 C 1.3603(4) 0.0343(2) 0.2858(4) 0.0345(14) Uani 1 1 d . . .
C39 C 1.4488(4) 0.0598(2) 0.3410(5) 0.0483(18) Uani 1 1 d . . .
C40 C 1.4614(5) 0.1134(3) 0.3076(6) 0.075(3) Uani 1 1 d . . .
H40A H 1.4659 0.1133 0.2413 0.112 Uiso 1 1 calc R . .
H40B H 1.5191 0.1274 0.3415 0.112 Uiso 1 1 calc R . .
H40C H 1.4070 0.1331 0.3190 0.112 Uiso 1 1 calc R . .
C41 C 1.4352(5) 0.0616(3) 0.4457(5) 0.064(2) Uani 1 1 d . . .
H41A H 1.3794 0.0812 0.4528 0.097 Uiso 1 1 calc R . .
H41B H 1.4911 0.0762 0.4817 0.097 Uiso 1 1 calc R . .
H41C H 1.4266 0.0283 0.4679 0.097 Uiso 1 1 calc R . .
C42 C 1.5401(5) 0.0303(3) 0.3295(5) 0.063(2) Uani 1 1 d . . .
H42A H 1.5479 0.0292 0.2640 0.095 Uiso 1 1 calc R . .
H42B H 1.5345 -0.0030 0.3526 0.095 Uiso 1 1 calc R . .
H42C H 1.5950 0.0464 0.3646 0.095 Uiso 1 1 calc R . .
C43 C 1.2918(4) 0.0595(2) 0.2241(4) 0.0314(14) Uani 1 1 d . . .
H43A H 1.3029 0.0929 0.2114 0.038 Uiso 1 1 calc R . .
C16 C 1.1738(4) 0.1040(2) 0.0510(3) 0.0249(13) Uani 1 1 d . . .
C17 C 1.1706(4) 0.0905(2) -0.0458(4) 0.0270(13) Uani 1 1 d . . .
C18 C 1.2170(4) 0.1227(2) -0.1051(4) 0.0315(14) Uani 1 1 d . . .
C19 C 1.2127(5) 0.1117(2) -0.2116(4) 0.0435(16) Uani 1 1 d . . .
C20 C 1.2670(6) 0.1511(3) -0.2624(5) 0.069(2) Uani 1 1 d . . .
H20E H 1.2384 0.1833 -0.2566 0.104 Uiso 1 1 calc R . .
H20F H 1.2632 0.1425 -0.3279 0.104 Uiso 1 1 calc R . .
H20G H 1.3333 0.1521 -0.2344 0.104 Uiso 1 1 calc R . .
C21 C 1.2570(6) 0.0602(3) -0.2277(5) 0.058(2) Uani 1 1 d . . .
H21A H 1.3245 0.0606 -0.2038 0.087 Uiso 1 1 calc R . .
H21B H 1.2487 0.0529 -0.2940 0.087 Uiso 1 1 calc R . .
H21C H 1.2255 0.0350 -0.1954 0.087 Uiso 1 1 calc R . .
C22 C 1.1070(5) 0.1133(3) -0.2587(4) 0.0549(19) Uani 1 1 d . . .
H22A H 1.0805 0.1457 -0.2498 0.082 Uiso 1 1 calc R . .
H22B H 1.0705 0.0884 -0.2308 0.082 Uiso 1 1 calc R . .
H22C H 1.1041 0.1068 -0.3250 0.082 Uiso 1 1 calc R . .
C23 C 1.2641(4) 0.1648(2) -0.0662(4) 0.0356(14) Uani 1 1 d . . .
H23A H 1.2962 0.1847 -0.1050 0.043 Uiso 1 1 calc R . .
C24 C 1.2663(4) 0.1793(2) 0.0279(4) 0.0325(14) Uani 1 1 d . . .
C25 C 1.3215(5) 0.2258(2) 0.0662(4) 0.0392(15) Uani 1 1 d . . .
C26 C 1.4298(5) 0.2161(3) 0.0725(5) 0.0554(19) Uani 1 1 d . . .
H26A H 1.4457 0.2092 0.0107 0.083 Uiso 1 1 calc R . .
H26B H 1.4470 0.1879 0.1128 0.083 Uiso 1 1 calc R . .
H26C H 1.4647 0.2450 0.0980 0.083 Uiso 1 1 calc R . .
C27 C 1.2997(6) 0.2388(2) 0.1655(4) 0.0542(19) Uani 1 1 d . . .
H27A H 1.2318 0.2441 0.1637 0.081 Uiso 1 1 calc R . .
H27B H 1.3339 0.2686 0.1873 0.081 Uiso 1 1 calc R . .
H27C H 1.3198 0.2117 0.2077 0.081 Uiso 1 1 calc R . .
C28 C 1.2935(5) 0.2708(2) 0.0021(5) 0.0520(18) Uani 1 1 d . . .
H28A H 1.2262 0.2778 0.0008 0.078 Uiso 1 1 calc R . .
H28B H 1.3063 0.2634 -0.0606 0.078 Uiso 1 1 calc R . .
H28C H 1.3306 0.2994 0.0259 0.078 Uiso 1 1 calc R . .
C29 C 1.2186(4) 0.14842(19) 0.0831(4) 0.0268(13) Uani 1 1 d . . .
H29A H 1.2162 0.1578 0.1452 0.032 Uiso 1 1 calc R . .
O101 O 0.9765(4) 0.18840(18) -0.0445(4) 0.0704(16) Uani 1 1 d . . .
C101 C 1.0113(6) 0.2173(3) 0.0399(6) 0.070(2) Uani 1 1 d . . .
H10A H 1.0760 0.2286 0.0346 0.084 Uiso 1 1 calc R . .
H10B H 1.0159 0.1949 0.0936 0.084 Uiso 1 1 calc R . .
C102 C 0.9534(7) 0.2615(4) 0.0610(8) 0.104(3) Uani 1 1 d . . .
H10E H 0.9801 0.2754 0.1208 0.156 Uiso 1 1 calc R . .
H10F H 0.8880 0.2515 0.0633 0.156 Uiso 1 1 calc R . .
H10G H 0.9548 0.2862 0.0125 0.156 Uiso 1 1 calc R . .
C103 C 0.9604(6) 0.2187(3) -0.1247(6) 0.082(3) Uani 1 1 d . . .
H10C H 0.9112 0.2430 -0.1153 0.098 Uiso 1 1 calc R . .
H10D H 0.9345 0.1980 -0.1778 0.098 Uiso 1 1 calc R . .
C104 C 1.0444(7) 0.2459(3) -0.1503(6) 0.082(3) Uani 1 1 d . . .
H10H H 1.0304 0.2576 -0.2141 0.123 Uiso 1 1 calc R . .
H10I H 1.0990 0.2239 -0.1447 0.123 Uiso 1 1 calc R . .
H10J H 1.0585 0.2738 -0.1086 0.123 Uiso 1 1 calc R . .
O301 O 1.0916(11) 0.0151(6) 0.4467(11) 0.172(6) Uiso 0.67 1 d PD . .
C301 C 0.9825(11) 0.0179(6) 0.4252(10) 0.102(5) Uiso 0.67 1 d PD . .
H30A H 0.9540 -0.0085 0.4584 0.122 Uiso 0.67 1 calc PR . .
H30B H 0.9604 0.0497 0.4468 0.122 Uiso 0.67 1 calc PR . .
C302 C 0.9584(8) 0.0139(4) 0.3446(7) 0.052(3) Uani 0.67 1 d PD . .
H30C H 0.9586 0.0461 0.3152 0.078 Uiso 0.67 1 calc PR . .
H30D H 0.8946 0.0001 0.3336 0.078 Uiso 0.67 1 calc PR . .
H30E H 1.0021 -0.0079 0.3183 0.078 Uiso 0.67 1 calc PR . .
C303 C 1.0878(8) -0.0284(5) 0.5165(12) 0.096(5) Uani 0.67 1 d PD . .
H30C H 1.0524 -0.0194 0.5677 0.115 Uiso 0.67 1 calc PR . .
H30D H 1.0599 -0.0582 0.4854 0.115 Uiso 0.67 1 calc PR . .
C304 C 1.1883(13) -0.0343(9) 0.5483(17) 0.177(9) Uiso 0.67 1 d PD . .
H30E H 1.1983 -0.0635 0.5871 0.265 Uiso 0.67 1 calc PR . .
H30F H 1.2119 -0.0055 0.5843 0.265 Uiso 0.67 1 calc PR . .
H30G H 1.2222 -0.0377 0.4949 0.265 Uiso 0.67 1 calc PR . .
O201 O 1.4300(11) 0.0479(6) 0.0158(11) 0.176(6) Uiso 0.67 1 d PD . .
C201 C 1.4330(12) -0.0082(6) 0.0266(14) 0.122(6) Uiso 0.67 1 d PD . .
H20A H 1.4619 -0.0230 -0.0245 0.146 Uiso 0.67 1 calc PR . .
H20B H 1.4720 -0.0171 0.0856 0.146 Uiso 0.67 1 calc PR . .
C202 C 1.3485(8) -0.0247(5) 0.0256(8) 0.071(4) Uani 0.67 1 d PD . .
H20C H 1.3216 -0.0115 0.0785 0.106 Uiso 0.67 1 calc PR . .
H20D H 1.3501 -0.0605 0.0292 0.106 Uiso 0.67 1 calc PR . .
H20H H 1.3095 -0.0146 -0.0318 0.106 Uiso 0.67 1 calc PR . .
C203 C 1.4972(13) 0.0428(7) -0.0612(12) 0.120(6) Uiso 0.67 1 d PD . .
H20C H 1.5567 0.0252 -0.0396 0.144 Uiso 0.67 1 calc PR . .
H20D H 1.4655 0.0284 -0.1195 0.144 Uiso 0.67 1 calc PR . .
C204 C 1.510(2) 0.0974(9) -0.066(2) 0.224(12) Uiso 0.67 1 d PD . .
H20H H 1.5731 0.1048 -0.0805 0.336 Uiso 0.67 1 calc PR . .
H20I H 1.5014 0.1122 -0.0069 0.336 Uiso 0.67 1 calc PR . .
H20J H 1.4626 0.1109 -0.1150 0.336 Uiso 0.67 1 calc PR . .

loop_
_atom_site_aniso_label
_atom_site_aniso_U_11
_atom_site_aniso_U_22
_atom_site_aniso_U_33
_atom_site_aniso_U_23
_atom_site_aniso_U_13
_atom_site_aniso_U_12
Na1 0.0352(13) 0.0343(13) 0.0337(12) 0.0028(10) 0.0009(10) -0.0023(10)
Na3 0.0384(13) 0.0311(13) 0.0473(14) -0.0020(11) -0.0021(11) -0.0028(10)
Na2 0.0429(14) 0.0334(13) 0.0305(12) -0.0014(10) -0.0014(10) -0.0053(10)
O1 0.026(2) 0.032(2) 0.025(2) -0.0059(17) 0.0013(16) -0.0006(17)
C1 0.024(3) 0.023(3) 0.020(3) 0.001(2) 0.002(2) -0.004(2)
C2 0.026(3) 0.025(3) 0.022(3) 0.000(2) 0.002(2) 0.000(2)
C3 0.031(3) 0.026(3) 0.020(3) 0.002(2) -0.002(2) -0.003(2)
O3 0.031(2) 0.029(2) 0.029(2) 0.0016(17) -0.0037(17) -0.0045(18)
O2 0.036(2) 0.029(2) 0.024(2) -0.0034(17) 0.0020(17) -0.0098(18)
C4 0.030(3) 0.034(3) 0.034(3) -0.003(3) 0.007(3) 0.002(3)
C5 0.032(4) 0.052(4) 0.045(4) -0.019(3) 0.004(3) -0.001(3)
C6 0.031(4) 0.087(6) 0.089(6) -0.037(5) 0.012(4) 0.011(4)
C7 0.035(4) 0.071(5) 0.055(4) -0.009(4) 0.013(3) -0.006(3)
C8 0.042(4) 0.067(5) 0.057(4) -0.005(4) -0.006(3) 0.015(4)
C9 0.039(4) 0.043(4) 0.033(3) -0.015(3) 0.009(3) -0.001(3)
C10 0.038(4) 0.040(4) 0.028(3) -0.009(3) 0.007(3) -0.002(3)
C11 0.039(4) 0.065(5) 0.035(4) -0.019(3) 0.006(3) -0.005(3)
C12 0.042(4) 0.131(8) 0.057(5) -0.056(5) 0.004(4) -0.017(5)
C13 0.085(6) 0.060(5) 0.053(4) -0.025(4) 0.009(4) -0.021(4)
C14 0.062(5) 0.066(5) 0.036(4) -0.019(3) 0.002(3) 0.005(4)
C15 0.033(3) 0.034(3) 0.025(3) -0.002(3) 0.004(3) -0.003(3)
C30 0.026(3) 0.027(3) 0.024(3) -0.001(2) 0.005(2) -0.002(2)
C31 0.029(3) 0.029(3) 0.024(3) 0.000(3) 0.001(2) -0.002(3)
C32 0.037(3) 0.031(3) 0.029(3) 0.004(3) 0.000(3) 0.004(3)
C33 0.040(4) 0.030(3) 0.045(4) 0.006(3) -0.007(3) 0.002(3)
C34 0.062(5) 0.040(4) 0.076(5) 0.021(4) -0.025(4) 0.000(4)
C35 0.064(5) 0.034(4) 0.060(4) -0.002(3) 0.000(4) 0.011(3)
C36 0.067(5) 0.036(4) 0.043(4) 0.010(3) 0.000(3) -0.004(3)
C37 0.036(3) 0.034(4) 0.040(3) 0.010(3) -0.011(3) 0.001(3)
C38 0.033(3) 0.033(4) 0.034(3) 0.003(3) -0.007(3) -0.004(3)
C39 0.035(4) 0.044(4) 0.059(4) 0.012(3) -0.017(3) -0.009(3)
C40 0.054(5) 0.057(5) 0.101(6) 0.009(4) -0.036(4) -0.025(4)
C41 0.059(5) 0.070(5) 0.057(5) -0.015(4) -0.022(4) -0.007(4)
C42 0.036(4) 0.072(5) 0.075(5) 0.014(4) -0.015(4) -0.004(4)
C43 0.033(3) 0.030(3) 0.032(3) 0.006(3) 0.005(3) -0.004(3)
C16 0.021(3) 0.026(3) 0.027(3) 0.001(2) 0.000(2) 0.003(2)
C17 0.026(3) 0.030(3) 0.025(3) 0.001(3) 0.004(2) 0.001(3)
C18 0.037(3) 0.036(3) 0.022(3) 0.000(3) 0.004(3) -0.006(3)
C19 0.058(4) 0.046(4) 0.028(3) 0.000(3) 0.011(3) -0.016(3)
C20 0.095(6) 0.084(6) 0.032(4) -0.001(4) 0.021(4) -0.036(5)
C21 0.076(5) 0.064(5) 0.038(4) -0.015(3) 0.021(4) -0.008(4)
C22 0.075(5) 0.058(5) 0.029(3) 0.007(3) -0.004(3) -0.013(4)
C23 0.045(4) 0.032(3) 0.031(3) 0.006(3) 0.007(3) -0.011(3)
C24 0.044(4) 0.030(3) 0.023(3) 0.004(3) 0.002(3) -0.004(3)
C25 0.054(4) 0.028(3) 0.033(3) 0.002(3) -0.002(3) -0.011(3)
C26 0.059(5) 0.047(4) 0.057(4) 0.007(3) -0.005(4) -0.025(4)
C27 0.086(5) 0.034(4) 0.041(4) -0.010(3) 0.004(4) -0.027(4)
C28 0.074(5) 0.028(4) 0.052(4) 0.005(3) 0.004(4) -0.019(3)
C29 0.029(3) 0.026(3) 0.024(3) -0.003(2) 0.002(2) -0.001(3)
O101 0.072(4) 0.053(3) 0.077(4) 0.019(3) -0.022(3) -0.015(3)
C101 0.075(6) 0.057(5) 0.074(5) 0.007(4) -0.004(4) -0.003(4)
C102 0.096(7) 0.072(7) 0.139(9) -0.012(6) -0.002(7) 0.009(6)
C103 0.082(6) 0.060(5) 0.096(7) 0.024(5) -0.013(5) -0.007(5)
C104 0.098(7) 0.063(6) 0.079(6) 0.019(5) -0.009(5) -0.013(5)
C302 0.067(7) 0.045(6) 0.051(6) 0.021(5) 0.030(5) 0.019(5)
C303 0.038(7) 0.097(11) 0.156(14) -0.032(10) 0.026(8) -0.001(7)
C202 0.058(7) 0.110(10) 0.050(7) 0.008(7) 0.026(6) 0.033(7)

loop_
_atom_type_symbol
_atom_type_description
_atom_type_scat_dispersion_real
_atom_type_scat_dispersion_imag
_atom_type_scat_source
C C 0.0033 0.0016 'International Tables Vol C Tables 4.2.6.8 and 6.1.1.4'
H H 0.0000 0.0000 'International Tables Vol C Tables 4.2.6.8 and 6.1.1.4'
O O 0.0106 0.0060 'International Tables Vol C Tables 4.2.6.8 and 6.1.1.4'
Na Na 0.0362 0.0249 'International Tables Vol C Tables 4.2.6.8 and 6.1.1.4'

loop_
_geom_angle_atom_site_label_1
_geom_angle_atom_site_label_2
_geom_angle_atom_site_label_3
_geom_angle
_geom_angle_site_symmetry_1
_geom_angle_site_symmetry_3
_geom_angle_publ_flag
O1 Na1 O3 93.01(14) . 3_755 ?
O1 Na1 O101 102.51(18) . . ?
O3 Na1 O101 136.69(17) 3_755 . ?
O1 Na1 O2 109.18(14) . . ?
O3 Na1 O2 88.14(14) 3_755 . ?
O101 Na1 O2 122.79(17) . . ?
O1 Na1 C17 111.72(16) . . ?
O3 Na1 C17 116.86(17) 3_755 . ?
O101 Na1 C17 94.60(18) . . ?
O2 Na1 C17 29.53(14) . . ?
O1 Na1 C16 87.46(14) . . ?
O3 Na1 C16 136.23(16) 3_755 . ?
O101 Na1 C16 85.22(16) . . ?
O2 Na1 C16 51.12(13) . . ?
C17 Na1 C16 28.68(15) . . ?
O1 Na1 C3 23.90(13) . . ?
O3 Na1 C3 116.90(15) 3_755 . ?
O101 Na1 C3 84.50(17) . . ?
O2 Na1 C3 107.31(14) . . ?
C17 Na1 C3 98.03(16) . . ?
C16 Na1 C3 70.18(15) . . ?
O1 Na1 Na2 44.95(10) . 3_755 ?
O3 Na1 Na2 48.41(10) 3_755 3_755 ?
O101 Na1 Na2 128.42(16) . 3_755 ?
O2 Na1 Na2 107.33(12) . 3_755 ?
C17 Na1 Na2 131.11(14) . 3_755 ?
C16 Na1 Na2 122.02(13) . 3_755 ?
C3 Na1 Na2 68.78(11) . 3_755 ?
O1 Na1 Na3 109.11(12) . 3_755 ?
O3 Na1 Na3 44.79(11) 3_755 3_755 ?
O101 Na1 Na3 148.31(16) . 3_755 ?
O2 Na1 Na3 43.59(9) . 3_755 ?
C17 Na1 Na3 72.09(13) . 3_755 ?
C16 Na1 Na3 94.04(12) . 3_755 ?
C3 Na1 Na3 125.04(13) . 3_755 ?
Na2 Na1 Na3 78.27(7) 3_755 3_755 ?
O1 Na1 Na3 26.63(10) . . ?
O3 Na1 Na3 86.27(11) 3_755 . ?
O101 Na1 Na3 123.56(15) . . ?
O2 Na1 Na3 83.23(10) . . ?
C17 Na1 Na3 92.09(13) . . ?
C16 Na1 Na3 74.99(11) . . ?
C3 Na1 Na3 39.11(11) . . ?
Na2 Na1 Na3 47.44(5) 3_755 . ?
Na3 Na1 Na3 86.36(7) 3_755 . ?
O1 Na1 Na2 83.60(11) . . ?
O3 Na1 Na2 83.56(11) 3_755 . ?
O101 Na1 Na2 137.72(14) . . ?
O2 Na1 Na2 26.23(9) . . ?
C17 Na1 Na2 46.16(12) . . ?
C16 Na1 Na2 52.96(11) . . ?
C3 Na1 Na2 86.37(11) . . ?
Na2 Na1 Na2 85.27(7) 3_755 . ?
Na3 Na1 Na2 47.26(6) 3_755 . ?
Na3 Na1 Na2 57.24(5) . . ?
O2 Na3 O3 94.99(15) 3_755 . ?
O2 Na3 O1 92.51(14) 3_755 . ?
O3 Na3 O1 115.88(16) . . ?
O2 Na3 C3 121.17(17) 3_755 . ?
O3 Na3 C3 116.03(17) . . ?
O1 Na3 C3 29.72(13) . . ?
O2 Na3 C2 141.99(16) 3_755 . ?
O3 Na3 C2 90.40(15) . . ?
O1 Na3 C2 52.00(13) . . ?
C3 Na3 C2 28.94(15) . . ?
O2 Na3 C1 126.89(16) 3_755 . ?
O3 Na3 C1 63.45(14) . . ?
O1 Na3 C1 61.74(13) . . ?
C3 Na3 C1 52.59(15) . . ?
C2 Na3 C1 29.84(14) . . ?
O2 Na3 C31 118.87(16) 3_755 . ?
O3 Na3 C31 23.89(13) . . ?
O1 Na3 C31 110.77(15) . . ?
C3 Na3 C31 99.59(17) . . ?
C2 Na3 C31 71.24(15) . . ?
C1 Na3 C31 49.79(14) . . ?
O2 Na3 Na2 47.17(11) 3_755 3_755 ?
O3 Na3 Na2 115.32(13) . 3_755 ?
O1 Na3 Na2 45.49(10) . 3_755 ?
C3 Na3 Na2 74.11(13) . 3_755 ?
C2 Na3 Na2 96.93(12) . 3_755 ?
C1 Na3 Na2 96.59(12) . 3_755 ?
C31 Na3 Na2 130.10(13) . 3_755 ?
O2 Na3 Na1 49.15(11) 3_755 3_755 ?
O3 Na3 Na1 46.12(10) . 3_755 ?
O1 Na3 Na1 115.25(12) . 3_755 ?
C3 Na3 Na1 139.06(15) . 3_755 ?
C2 Na3 Na1 128.09(13) . 3_755 ?
C1 Na3 Na1 98.32(12) . 3_755 ?
C31 Na3 Na1 69.96(12) . 3_755 ?
Na2 Na3 Na1 83.10(8) 3_755 3_755 ?
O2 Na3 Na2 87.82(12) 3_755 . ?
O3 Na3 Na2 30.53(10) . . ?
O1 Na3 Na2 86.65(11) . . ?
C3 Na3 Na2 95.30(13) . . ?
C2 Na3 Na2 78.06(12) . . ?
C1 Na3 Na2 48.30(11) . . ?
C31 Na3 Na2 41.59(10) . . ?
Na2 Na3 Na2 88.95(8) 3_755 . ?
Na1 Na3 Na2 50.03(6) 3_755 . ?
O2 Na3 Na1 87.86(11) 3_755 . ?
O3 Na3 Na1 91.35(12) . . ?
O1 Na3 Na1 25.51(9) . . ?
C3 Na3 Na1 46.03(12) . . ?
C2 Na3 Na1 54.35(11) . . ?
C1 Na3 Na1 48.43(10) . . ?
C31 Na3 Na1 91.33(11) . . ?
Na2 Na3 Na1 48.28(6) 3_755 . ?
Na1 Na3 Na1 93.64(7) 3_755 . ?
Na2 Na3 Na1 61.41(5) . . ?
O1 Na2 O2 95.31(15) 3_755 . ?
O1 Na2 O3 93.54(14) 3_755 . ?
O2 Na2 O3 117.21(16) . . ?
O1 Na2 C31 122.63(17) 3_755 . ?
O2 Na2 C31 116.54(17) . . ?
O3 Na2 C31 30.17(14) . . ?
O1 Na2 C30 143.44(16) 3_755 . ?
O2 Na2 C30 90.57(15) . . ?
O3 Na2 C30 52.42(14) . . ?
C31 Na2 C30 28.90(16) . . ?
O1 Na2 C1 128.50(16) 3_755 . ?
O2 Na2 C1 63.39(14) . . ?
O3 Na2 C1 62.96(14) . . ?
C31 Na2 C1 53.15(15) . . ?
C30 Na2 C1 29.97(14) . . ?
O1 Na2 C17 119.17(15) 3_755 . ?
O2 Na2 C17 23.86(13) . . ?
O3 Na2 C17 112.31(15) . . ?
C31 Na2 C17 100.12(16) . . ?
C30 Na2 C17 71.64(15) . . ?
C1 Na2 C17 50.00(14) . . ?
O1 Na2 Na3 49.79(11) 3_755 3_755 ?
O2 Na2 Na3 45.68(10) . 3_755 ?
O3 Na2 Na3 116.22(12) . 3_755 ?
C31 Na2 Na3 139.89(15) . 3_755 ?
C30 Na2 Na3 127.95(13) . 3_755 ?
C1 Na2 Na3 98.05(12) . 3_755 ?
C17 Na2 Na3 69.47(11) . 3_755 ?
O1 Na2 Na1 46.63(10) 3_755 3_755 ?
O2 Na2 Na1 118.06(12) . 3_755 ?
O3 Na2 Na1 47.27(10) . 3_755 ?
C31 Na2 Na1 76.02(13) . 3_755 ?
C30 Na2 Na1 99.35(13) . 3_755 ?
C1 Na2 Na1 100.39(12) . 3_755 ?
C17 Na2 Na1 133.95(13) . 3_755 ?
Na3 Na2 Na1 84.28(8) 3_755 3_755 ?
O1 Na2 Na3 87.89(11) 3_755 . ?
O2 Na2 Na3 89.31(11) . . ?
O3 Na2 Na3 29.19(10) . . ?
C31 Na2 Na3 49.43(12) . . ?
C30 Na2 Na3 56.06(11) . . ?
C1 Na2 Na3 48.70(10) . . ?
C17 Na2 Na3 90.49(12) . . ?
Na3 Na2 Na3 91.05(8) 3_755 . ?
Na1 Na2 Na3 51.70(6) 3_755 . ?
O1 Na2 Na1 90.11(11) 3_755 . ?
O2 Na2 Na1 28.23(10) . . ?
O3 Na2 Na1 89.97(11) . . ?
C31 Na2 Na1 97.12(13) . . ?
C30 Na2 Na1 78.38(12) . . ?
C1 Na2 Na1 48.42(10) . . ?
C17 Na2 Na1 39.52(10) . . ?
Na3 Na2 Na1 49.65(6) 3_755 . ?
Na1 Na2 Na1 94.73(7) 3_755 . ?
Na3 Na2 Na1 61.34(5) . . ?
C3 O1 Na2 159.5(3) . 3_755 ?
C3 O1 Na1 111.4(3) . . ?
Na2 O1 Na1 88.42(14) 3_755 . ?
C3 O1 Na3 86.7(3) . . ?
Na2 O1 Na3 84.72(14) 3_755 . ?
Na1 O1 Na3 127.86(17) . . ?
C16 C1 C2 112.2(4) . . ?
C16 C1 C30 112.2(4) . . ?
C2 C1 C30 112.2(4) . . ?
C16 C1 Na2 89.5(3) . . ?
C2 C1 Na2 152.7(3) . . ?
C30 C1 Na2 71.2(3) . . ?
C16 C1 Na3 153.2(3) . . ?
C2 C1 Na3 70.2(3) . . ?
C30 C1 Na3 89.7(3) . . ?
Na2 C1 Na3 83.00(14) . . ?
C15 C2 C3 119.9(5) . . ?
C15 C2 C1 120.5(5) . . ?
C3 C2 C1 119.5(4) . . ?
C15 C2 Na3 128.0(4) . . ?
C3 C2 Na3 65.6(3) . . ?
C1 C2 Na3 80.0(3) . . ?
O1 C3 C2 120.1(5) . . ?
O1 C3 C4 121.7(5) . . ?
C2 C3 C4 118.1(5) . . ?
O1 C3 Na3 63.6(3) . . ?
C2 C3 Na3 85.5(3) . . ?
C4 C3 Na3 121.5(4) . . ?
O1 C3 Na1 44.7(2) . . ?
C2 C3 Na1 94.5(3) . . ?
C4 C3 Na1 131.0(4) . . ?
Na3 C3 Na1 94.87(17) . . ?
C31 O3 Na3 112.9(3) . . ?
C31 O3 Na1 157.7(3) . 3_755 ?
Na3 O3 Na1 89.09(14) . 3_755 ?
C31 O3 Na2 87.5(3) . . ?
Na3 O3 Na2 120.27(17) . . ?
Na1 O3 Na2 84.32(14) 3_755 . ?
C17 O2 Na3 160.2(3) . 3_755 ?
C17 O2 Na2 112.0(3) . . ?
Na3 O2 Na2 87.16(14) 3_755 . ?
C17 O2 Na1 85.3(3) . . ?
Na3 O2 Na1 87.26(14) 3_755 . ?
Na2 O2 Na1 125.53(17) . . ?
C9 C4 C3 117.9(5) . . ?
C9 C4 C5 120.9(5) . . ?
C3 C4 C5 121.2(5) . . ?
C7 C5 C4 109.7(5) . . ?
C7 C5 C8 109.5(5) . . ?
C4 C5 C8 111.3(5) . . ?
C7 C5 C6 106.8(6) . . ?
C4 C5 C6 112.6(5) . . ?
C8 C5 C6 106.8(6) . . ?
C4 C9 C10 124.8(5) . . ?
C15 C10 C9 115.6(5) . . ?
C15 C10 C11 123.9(5) . . ?
C9 C10 C11 120.5(5) . . ?
C13 C11 C10 109.7(5) . . ?
C13 C11 C14 109.5(6) . . ?
C10 C11 C14 110.2(5) . . ?
C13 C11 C12 108.9(6) . . ?
C10 C11 C12 111.5(5) . . ?
C14 C11 C12 107.0(6) . . ?
C10 C15 C2 123.6(5) . . ?
C43 C30 C31 119.1(5) . . ?
C43 C30 C1 120.4(5) . . ?
C31 C30 C1 120.5(4) . . ?
C43 C30 Na2 128.6(4) . . ?
C31 C30 Na2 65.7(3) . . ?
C1 C30 Na2 78.8(3) . . ?
O3 C31 C30 119.8(5) . . ?
O3 C31 C32 122.0(5) . . ?
C30 C31 C32 118.2(5) . . ?
O3 C31 Na2 62.3(2) . . ?
C30 C31 Na2 85.4(3) . . ?
C32 C31 Na2 122.5(4) . . ?
O3 C31 Na3 43.2(2) . . ?
C30 C31 Na3 91.6(3) . . ?
C32 C31 Na3 136.1(4) . . ?
Na2 C31 Na3 88.98(16) . . ?
C37 C32 C31 118.5(5) . . ?
C37 C32 C33 120.6(5) . . ?
C31 C32 C33 121.0(5) . . ?
C36 C33 C35 110.4(5) . . ?
C36 C33 C34 107.3(5) . . ?
C35 C33 C34 106.7(5) . . ?
C36 C33 C32 110.0(5) . . ?
C35 C33 C32 109.8(5) . . ?
C34 C33 C32 112.6(5) . . ?
C32 C37 C38 124.4(5) . . ?
C43 C38 C37 115.9(5) . . ?
C43 C38 C39 123.4(5) . . ?
C37 C38 C39 120.6(5) . . ?
C40 C39 C42 108.4(6) . . ?
C40 C39 C38 112.1(5) . . ?
C42 C39 C38 110.0(6) . . ?
C40 C39 C41 108.2(6) . . ?
C42 C39 C41 109.9(5) . . ?
C38 C39 C41 108.3(5) . . ?
C38 C43 C30 123.7(5) . . ?
C29 C16 C17 119.2(5) . . ?
C29 C16 C1 120.2(4) . . ?
C17 C16 C1 120.6(5) . . ?
C29 C16 Na1 124.5(3) . . ?
C17 C16 Na1 64.9(3) . . ?
C1 C16 Na1 82.7(3) . . ?
O2 C17 C16 119.6(5) . . ?
O2 C17 C18 122.3(5) . . ?
C16 C17 C18 118.1(5) . . ?
O2 C17 Na1 65.2(3) . . ?
C16 C17 Na1 86.4(3) . . ?
C18 C17 Na1 117.4(4) . . ?
O2 C17 Na2 44.1(2) . . ?
C16 C17 Na2 91.1(3) . . ?
C18 C17 Na2 136.5(4) . . ?
Na1 C17 Na2 94.32(17) . . ?
C23 C18 C17 118.9(5) . . ?
C23 C18 C19 120.1(5) . . ?
C17 C18 C19 121.0(5) . . ?
C22 C19 C20 106.4(5) . . ?
C22 C19 C21 110.0(5) . . ?
C20 C19 C21 107.8(6) . . ?
C22 C19 C18 109.2(5) . . ?
C20 C19 C18 112.5(5) . . ?
C21 C19 C18 110.9(5) . . ?
C18 C23 C24 123.9(5) . . ?
C29 C24 C23 116.0(5) . . ?
C29 C24 C25 123.1(5) . . ?
C23 C24 C25 120.9(5) . . ?
C24 C25 C26 109.3(5) . . ?
C24 C25 C28 110.6(5) . . ?
C26 C25 C28 109.8(5) . . ?
C24 C25 C27 111.1(5) . . ?
C26 C25 C27 107.9(5) . . ?
C28 C25 C27 108.1(5) . . ?
C24 C29 C16 123.7(5) . . ?
C103 O101 C101 111.7(6) . . ?
C103 O101 Na1 121.3(5) . . ?
C101 O101 Na1 125.8(4) . . ?
O101 C101 C102 117.4(7) . . ?
O101 C103 C104 116.5(7) . . ?
C301 O301 C303 92.5(11) . . ?
C302 C301 O301 109.9(15) . . ?
C304 C303 O301 99.7(14) . . ?
C201 O201 C203 88.6(12) . . ?
C202 C201 O201 109.5(16) . . ?
C204 C203 O201 92.1(16) . . ?

loop_
_geom_bond_atom_site_label_1
_geom_bond_atom_site_label_2
_geom_bond_distance
_geom_bond_site_symmetry_2
_geom_bond_publ_flag
Na1 O1 2.299(4) . ?
Na1 O3 2.333(4) 3_755 ?
Na1 O101 2.447(5) . ?
Na1 O2 2.451(4) . ?
Na1 C17 2.691(6) . ?
Na1 C16 2.966(5) . ?
Na1 C3 3.043(5) . ?
Na1 Na2 3.161(3) 3_755 ?
Na1 Na3 3.237(3) 3_755 ?
Na1 Na3 4.214(3) . ?
Na1 Na2 4.217(3) . ?
Na3 O2 2.234(4) 3_755 ?
Na3 O3 2.281(4) . ?
Na3 O1 2.392(4) . ?
Na3 C3 2.668(6) . ?
Na3 C2 2.920(6) . ?
Na3 C1 3.057(6) . ?
Na3 C31 3.068(6) . ?
Na3 Na2 3.119(3) 3_755 ?
Na3 Na1 3.237(3) 3_755 ?
Na3 Na2 4.038(3) . ?
Na2 O1 2.234(4) 3_755 ?
Na2 O2 2.290(4) . ?
Na2 O3 2.376(4) . ?
Na2 C31 2.681(5) . ?
Na2 C30 2.932(5) . ?
Na2 C1 3.038(6) . ?
Na2 C17 3.050(6) . ?
Na2 Na3 3.119(3) 3_755 ?
Na2 Na1 3.161(3) 3_755 ?
O1 C3 1.325(6) . ?
O1 Na2 2.234(4) 3_755 ?
C1 C16 1.536(7) . ?
C1 C2 1.544(7) . ?
C1 C30 1.547(7) . ?
C2 C15 1.389(7) . ?
C2 C3 1.417(7) . ?
C3 C4 1.441(8) . ?
O3 C31 1.349(6) . ?
O3 Na1 2.333(4) 3_755 ?
O2 C17 1.331(6) . ?
O2 Na3 2.234(4) 3_755 ?
C4 C9 1.389(8) . ?
C4 C5 1.529(8) . ?
C5 C7 1.527(9) . ?
C5 C8 1.534(9) . ?
C5 C6 1.540(9) . ?
C9 C10 1.398(8) . ?
C10 C15 1.384(8) . ?
C10 C11 1.526(8) . ?
C11 C13 1.526(10) . ?
C11 C14 1.530(9) . ?
C11 C12 1.541(9) . ?
C30 C43 1.393(7) . ?
C30 C31 1.422(8) . ?
C31 C32 1.435(8) . ?
C32 C37 1.386(8) . ?
C32 C33 1.542(8) . ?
C33 C36 1.523(9) . ?
C33 C35 1.528(9) . ?
C33 C34 1.538(8) . ?
C37 C38 1.388(8) . ?
C38 C43 1.387(8) . ?
C38 C39 1.535(8) . ?
C39 C40 1.531(9) . ?
C39 C42 1.532(10) . ?
C39 C41 1.538(10) . ?
C16 C29 1.393(7) . ?
C16 C17 1.426(7) . ?
C17 C18 1.428(8) . ?
C18 C23 1.386(8) . ?
C18 C19 1.545(8) . ?
C19 C22 1.542(9) . ?
C19 C20 1.542(9) . ?
C19 C21 1.545(9) . ?
C23 C24 1.399(8) . ?
C24 C29 1.380(7) . ?
C24 C25 1.527(8) . ?
C25 C26 1.531(9) . ?
C25 C28 1.532(8) . ?
C25 C27 1.536(8) . ?
O101 C103 1.398(9) . ?
O101 C101 1.460(9) . ?
C101 C102 1.491(12) . ?
C103 C104 1.474(11) . ?
O301 C301 1.519(15) . ?
O301 C303 1.541(15) . ?
C301 C302 1.162(13) . ?
C303 C304 1.428(16) . ?
O201 C201 1.509(15) . ?
O201 C203 1.552(15) . ?
C201 C202 1.263(14) . ?
C203 C204 1.475(18) . ?

_journal_paper_doi 10.1021/ic991309q
